data_7150532
loop_
_publ_author_name
'Garcia-Garibay, Miguel A'
'Dang, Hung'

_publ_section_title
;
 Photochemical generation, intramolecular reactions, and spectroscopic
 detection of oxonium ylide and carbene intermediates in a crystalline
 ortho-(1,3-dioxolan-2-yl)-diaryldiazomethane.
;
_journal_issue 6
_journal_name_full 'Organic &amp; biomolecular chemistry'
_journal_page_first 1106
_journal_page_last 1114
_journal_paper_doi 10.1039/b814387k
_journal_volume 7
_journal_year 2009
_chemical_formula_moiety 'C22 H18 O2'
_chemical_formula_sum 'C22 H18 O2'
_chemical_formula_weight 314.36
_chemical_name_systematic
;

?

;
_space_group_IT_number 14
_symmetry_cell_setting monoclinic
_symmetry_space_group_name_Hall '-P 2ybc'
_symmetry_space_group_name_H-M 'P 1 21/c 1'
_atom_sites_solution_hydrogens geom
_atom_sites_solution_primary direct
_atom_sites_solution_secondary difmap
_audit_creation_method SHELXL-97
_cell_angle_alpha 90.00
_cell_angle_beta 97.091(6)
_cell_angle_gamma 90.00
_cell_formula_units_Z 4
_cell_length_a 8.868(3)
_cell_length_b 7.529(3)
_cell_length_c 23.243(8)
_cell_measurement_reflns_used 553
_cell_measurement_temperature 100(2)
_cell_measurement_theta_max 21.58
_cell_measurement_theta_min 2.31
_cell_volume 1540.0(10)
_computing_cell_refinement 'Bruker SMART'
_computing_data_collection 'Bruker SMART'
_computing_data_reduction 'Bruker SAINT'
_computing_molecular_graphics 'Bruker SHELXTL'
_computing_publication_material 'Bruker SHELXTL'
_computing_structure_refinement 'SHELXL-97 (Sheldrick, 1997)'
_computing_structure_solution 'SHELXS-97 (Sheldrick, 1990)'
_diffrn_ambient_temperature 100(2)
_diffrn_measured_fraction_theta_full 0.996
_diffrn_measured_fraction_theta_max 0.969
_diffrn_measurement_device_type 'CCD area detector'
_diffrn_measurement_method 'phi and omega scans'
_diffrn_radiation_monochromator graphite
_diffrn_radiation_source 'fine-focus sealed tube'
_diffrn_radiation_type MoK\a
_diffrn_radiation_wavelength 0.71073
_diffrn_reflns_av_R_equivalents 0.0575
_diffrn_reflns_av_sigmaI/netI 0.1533
_diffrn_reflns_limit_h_max 11
_diffrn_reflns_limit_h_min -10
_diffrn_reflns_limit_k_max 9
_diffrn_reflns_limit_k_min -9
_diffrn_reflns_limit_l_max 27
_diffrn_reflns_limit_l_min -30
_diffrn_reflns_number 9366
_diffrn_reflns_theta_full 26.50
_diffrn_reflns_theta_max 28.26
_diffrn_reflns_theta_min 1.77
_exptl_absorpt_coefficient_mu 0.086
_exptl_absorpt_correction_T_max 0.9957
_exptl_absorpt_correction_T_min 0.9478
_exptl_absorpt_correction_type multi-scan
_exptl_absorpt_process_details 'Sadabs (Bruker)'
_exptl_crystal_colour colorless
_exptl_crystal_density_diffrn 1.356
_exptl_crystal_density_method 'not measured'
_exptl_crystal_description platelet
_exptl_crystal_F_000 664
_exptl_crystal_size_max 0.30
_exptl_crystal_size_mid 0.08
_exptl_crystal_size_min 0.05
_refine_diff_density_max 0.345
_refine_diff_density_min -0.339
_refine_diff_density_rms 0.084
_refine_ls_extinction_coef 0.015(2)
_refine_ls_extinction_expression Fc^*^=kFc[1+0.001xFc^2^\l^3^/sin(2\q)]^-1/4^
_refine_ls_extinction_method SHELXL
_refine_ls_goodness_of_fit_ref 0.952
_refine_ls_hydrogen_treatment constr
_refine_ls_matrix_type full
_refine_ls_number_parameters 219
_refine_ls_number_reflns 3700
_refine_ls_number_restraints 0
_refine_ls_restrained_S_all 0.952
_refine_ls_R_factor_all 0.2099
_refine_ls_R_factor_gt 0.0641
_refine_ls_shift/su_max 0.000
_refine_ls_shift/su_mean 0.000
_refine_ls_structure_factor_coef Fsqd
_refine_ls_weighting_details 'calc w=1/[\s^2^(Fo^2^)+(0.0779P)^2^+0.0000P] where P=(Fo^2^+2Fc^2^)/3'
_refine_ls_weighting_scheme calc
_refine_ls_wR_factor_gt 0.1350
_refine_ls_wR_factor_ref 0.1969
_reflns_number_gt 1493
_reflns_number_total 3700
_reflns_threshold_expression >2sigma(I)
_cod_data_source_file b814387k.txt
_cod_data_source_block gg1302cs
_cod_depositor_comments
;
The following automatic conversions were performed:
'_symmetry_cell_setting' value 'Monoclinic' changed to 'monoclinic'
according to '/home/saulius/struct/CIF-dictionaries/cif_core.dic'
dictionary named 'cif_core.dic' version 2.4.1 from 2010-06-29.

Automatic conversion script
Id: cif_fix_enum 1527 2010-12-29 10:47:43Z saulius 
;
_cod_original_cell_volume 1539.9(10)
_cod_original_sg_symbol_H-M 'P 21/c'
_cod_database_code 7150532

loop_
_symmetry_equiv_pos_as_xyz
'x, y, z'
'x, -y+1/2, z+1/2'
'-x, -y, -z'
'-x, y-1/2, -z-1/2'

loop_
_atom_site_label
_atom_site_type_symbol
_atom_site_fract_x
_atom_site_fract_y
_atom_site_fract_z
_atom_site_U_iso_or_equiv
_atom_site_adp_type
_atom_site_occupancy
_atom_site_symmetry_multiplicity
_atom_site_calc_flag
_atom_site_refinement_flags
_atom_site_disorder_assembly
_atom_site_disorder_group
O1 O 1.3925(3) 0.7189(3) 0.93827(10) 0.0221(6) Uani 1 1 d . . .
O2 O 1.1389(3) 0.7689(3) 0.90391(10) 0.0187(6) Uani 1 1 d . . .
C1 C 1.2829(4) 0.6076(5) 0.84155(15) 0.0195(8) Uani 1 1 d . . .
H1A H 1.2942 0.7143 0.8176 0.023 Uiso 1 1 calc R . .
H1B H 1.2866 0.5016 0.8166 0.023 Uiso 1 1 calc R . .
C2 C 1.4137(4) 0.6000(5) 0.89133(15) 0.0219(9) Uani 1 1 d . . .
H2A H 1.4232 0.4771 0.9064 0.026 Uiso 1 1 calc R . .
H2B H 1.5098 0.6306 0.8761 0.026 Uiso 1 1 calc R . .
C3 C 1.2422(4) 0.7121(5) 0.95275(15) 0.0201(9) Uani 1 1 d . . .
H3 H 1.2318 0.7878 0.9874 0.024 Uiso 1 1 calc R . .
C4 C 1.1911(4) 0.5250(5) 0.96233(14) 0.0163(8) Uani 1 1 d . . .
C5 C 1.2126(4) 0.4157(5) 1.00991(15) 0.0217(9) Uani 1 1 d . . .
H5 H 1.2606 0.4578 1.0461 0.026 Uiso 1 1 calc R . .
C6 C 1.1616(4) 0.2398(5) 1.00333(15) 0.0220(9) Uani 1 1 d . . .
H6 H 1.1741 0.1617 1.0357 0.026 Uiso 1 1 calc R . .
C7 C 1.0933(4) 0.1789(5) 0.95051(15) 0.0188(9) Uani 1 1 d . . .
H7 H 1.0595 0.0592 0.9470 0.023 Uiso 1 1 calc R . .
C8 C 1.0730(4) 0.2905(5) 0.90178(15) 0.0169(8) Uani 1 1 d . . .
H8 H 1.0266 0.2489 0.8653 0.020 Uiso 1 1 calc R . .
C9 C 1.1232(4) 0.4634(5) 0.90922(15) 0.0150(8) Uani 1 1 d . . .
C10 C 1.1303(4) 0.6141(5) 0.86550(14) 0.0145(8) Uani 1 1 d . . .
C11 C 0.9912(4) 0.6325(4) 0.82121(14) 0.0133(8) Uani 1 1 d . . .
C12 C 0.8683(4) 0.7358(5) 0.83203(14) 0.0174(8) Uani 1 1 d . . .
H12 H 0.8723 0.7992 0.8675 0.021 Uiso 1 1 calc R . .
C13 C 0.7402(4) 0.7477(5) 0.79186(14) 0.0179(8) Uani 1 1 d . . .
H13 H 0.6586 0.8214 0.8001 0.022 Uiso 1 1 calc R . .
C14 C 0.7271(4) 0.6543(4) 0.73931(14) 0.0150(8) Uani 1 1 d . . .
C15 C 0.8522(4) 0.5531(5) 0.72893(14) 0.0162(8) Uani 1 1 d . . .
H15 H 0.8490 0.4896 0.6935 0.019 Uiso 1 1 calc R . .
C16 C 0.9819(4) 0.5425(5) 0.76907(14) 0.0164(8) Uani 1 1 d . . .
H16 H 1.0654 0.4723 0.7605 0.020 Uiso 1 1 calc R . .
C17 C 0.5869(4) 0.6628(4) 0.69650(14) 0.0132(8) Uani 1 1 d . . .
C18 C 0.5801(4) 0.5811(5) 0.64242(15) 0.0197(9) Uani 1 1 d . . .
H18 H 0.6668 0.5197 0.6324 0.020 Uiso 1 1 calc R . .
C19 C 0.4496(4) 0.5876(5) 0.60302(15) 0.0215(9) Uani 1 1 d . . .
H19 H 0.4475 0.5303 0.5665 0.026 Uiso 1 1 calc R . .
C20 C 0.3236(4) 0.6763(5) 0.61646(15) 0.0208(9) Uani 1 1 d . . .
H20 H 0.2341 0.6808 0.5894 0.025 Uiso 1 1 calc R . .
C21 C 0.3275(4) 0.7589(5) 0.66951(15) 0.0223(9) Uani 1 1 d . . .
H21 H 0.2405 0.8206 0.6790 0.027 Uiso 1 1 calc R . .
C22 C 0.4569(4) 0.7526(5) 0.70881(15) 0.0209(9) Uani 1 1 d . . .
H22 H 0.4577 0.8106 0.7451 0.025 Uiso 1 1 calc R . .

loop_
_atom_site_aniso_label
_atom_site_aniso_U_11
_atom_site_aniso_U_22
_atom_site_aniso_U_33
_atom_site_aniso_U_23
_atom_site_aniso_U_13
_atom_site_aniso_U_12
O1 0.0194(14) 0.0257(16) 0.0202(14) -0.0011(12) -0.0018(11) -0.0043(12)
O2 0.0212(14) 0.0179(15) 0.0154(13) -0.0020(11) -0.0037(10) 0.0013(11)
C1 0.0175(19) 0.022(2) 0.020(2) 0.0005(17) 0.0038(15) 0.0007(16)
C2 0.0169(19) 0.021(2) 0.027(2) 0.0020(17) 0.0011(16) -0.0018(16)
C3 0.021(2) 0.024(2) 0.014(2) -0.0007(16) -0.0014(16) -0.0010(17)
C4 0.0157(18) 0.020(2) 0.0128(19) 0.0010(15) -0.0010(15) 0.0001(16)
C5 0.020(2) 0.027(2) 0.017(2) 0.0012(17) -0.0008(16) 0.0026(17)
C6 0.025(2) 0.025(2) 0.017(2) 0.0043(17) 0.0035(16) 0.0033(17)
C7 0.020(2) 0.015(2) 0.022(2) 0.0021(16) 0.0029(17) -0.0003(16)
C8 0.0147(19) 0.019(2) 0.017(2) 0.0013(16) 0.0004(15) 0.0025(16)
C9 0.0100(17) 0.019(2) 0.016(2) -0.0001(15) 0.0021(14) 0.0016(15)
C10 0.0187(19) 0.0134(19) 0.0114(19) -0.0044(15) 0.0016(15) -0.0005(15)
C11 0.0153(18) 0.014(2) 0.0103(18) 0.0025(14) -0.0007(14) -0.0021(15)
C12 0.0174(19) 0.022(2) 0.0136(19) -0.0005(16) 0.0034(15) 0.0022(16)
C13 0.0163(19) 0.020(2) 0.018(2) -0.0035(16) 0.0044(15) 0.0023(16)
C14 0.0178(19) 0.0129(19) 0.0149(19) 0.0011(14) 0.0043(15) -0.0032(15)
C15 0.0199(19) 0.017(2) 0.0122(19) -0.0032(15) 0.0040(15) 0.0017(16)
C16 0.0149(18) 0.017(2) 0.018(2) -0.0043(15) 0.0047(15) -0.0013(15)
C17 0.0148(18) 0.0112(19) 0.0136(19) 0.0032(14) 0.0012(15) -0.0003(15)
C18 0.0180(19) 0.023(2) 0.018(2) 0.0000(16) 0.0008(16) 0.0080(17)
C19 0.023(2) 0.024(2) 0.017(2) 0.0004(16) 0.0008(16) 0.0070(17)
C20 0.017(2) 0.023(2) 0.021(2) 0.0001(16) -0.0026(16) 0.0002(16)
C21 0.0158(19) 0.029(2) 0.022(2) -0.0041(18) 0.0008(16) 0.0015(17)
C22 0.023(2) 0.022(2) 0.018(2) -0.0007(16) 0.0023(16) 0.0050(17)

loop_
_atom_type_symbol
_atom_type_description
_atom_type_scat_dispersion_real
_atom_type_scat_dispersion_imag
_atom_type_scat_source
C C 0.0033 0.0016 'International Tables Vol C Tables 4.2.6.8 and 6.1.1.4'
H H 0.0000 0.0000 'International Tables Vol C Tables 4.2.6.8 and 6.1.1.4'
O O 0.0106 0.0060 'International Tables Vol C Tables 4.2.6.8 and 6.1.1.4'

loop_
_geom_angle_atom_site_label_1
_geom_angle_atom_site_label_2
_geom_angle_atom_site_label_3
_geom_angle
_geom_angle_site_symmetry_1
_geom_angle_site_symmetry_3
_geom_angle_publ_flag
C3 O1 C2 111.9(3) . . ?
C3 O2 C10 103.1(3) . . ?
C10 C1 C2 110.4(3) . . ?
C10 C1 H1A 109.6 . . ?
C2 C1 H1A 109.6 . . ?
C10 C1 H1B 109.6 . . ?
C2 C1 H1B 109.6 . . ?
H1A C1 H1B 108.1 . . ?
O1 C2 C1 113.0(3) . . ?
O1 C2 H2A 109.0 . . ?
C1 C2 H2A 109.0 . . ?
O1 C2 H2B 109.0 . . ?
C1 C2 H2B 109.0 . . ?
H2A C2 H2B 107.8 . . ?
O1 C3 O2 109.2(3) . . ?
O1 C3 C4 112.2(3) . . ?
O2 C3 C4 102.8(3) . . ?
O1 C3 H3 110.8 . . ?
O2 C3 H3 110.8 . . ?
C4 C3 H3 110.8 . . ?
C5 C4 C9 121.2(3) . . ?
C5 C4 C3 131.8(3) . . ?
C9 C4 C3 106.7(3) . . ?
C4 C5 C6 117.9(3) . . ?
C4 C5 H5 121.1 . . ?
C6 C5 H5 121.1 . . ?
C7 C6 C5 120.8(3) . . ?
C7 C6 H6 119.6 . . ?
C5 C6 H6 119.6 . . ?
C6 C7 C8 121.2(4) . . ?
C6 C7 H7 119.4 . . ?
C8 C7 H7 119.4 . . ?
C9 C8 C7 117.2(3) . . ?
C9 C8 H8 121.4 . . ?
C7 C8 H8 121.4 . . ?
C8 C9 C4 121.7(3) . . ?
C8 C9 C10 131.0(3) . . ?
C4 C9 C10 107.1(3) . . ?
O2 C10 C11 108.6(3) . . ?
O2 C10 C1 105.4(3) . . ?
C11 C10 C1 116.1(3) . . ?
O2 C10 C9 100.9(2) . . ?
C11 C10 C9 115.0(3) . . ?
C1 C10 C9 109.2(3) . . ?
C16 C11 C12 118.1(3) . . ?
C16 C11 C10 120.5(3) . . ?
C12 C11 C10 121.4(3) . . ?
C13 C12 C11 120.9(3) . . ?
C13 C12 H12 119.6 . . ?
C11 C12 H12 119.6 . . ?
C12 C13 C14 121.9(3) . . ?
C12 C13 H13 119.0 . . ?
C14 C13 H13 119.0 . . ?
C15 C14 C13 116.3(3) . . ?
C15 C14 C17 121.6(3) . . ?
C13 C14 C17 122.1(3) . . ?
C16 C15 C14 121.8(3) . . ?
C16 C15 H15 119.1 . . ?
C14 C15 H15 119.1 . . ?
C11 C16 C15 121.0(3) . . ?
C11 C16 H16 119.5 . . ?
C15 C16 H16 119.5 . . ?
C18 C17 C22 117.0(3) . . ?
C18 C17 C14 121.4(3) . . ?
C22 C17 C14 121.6(3) . . ?
C19 C18 C17 121.3(3) . . ?
C19 C18 H18 119.3 . . ?
C17 C18 H18 119.3 . . ?
C20 C19 C18 120.3(3) . . ?
C20 C19 H19 119.8 . . ?
C18 C19 H19 119.8 . . ?
C19 C20 C21 119.5(3) . . ?
C19 C20 H20 120.3 . . ?
C21 C20 H20 120.3 . . ?
C22 C21 C20 120.4(3) . . ?
C22 C21 H21 119.8 . . ?
C20 C21 H21 119.8 . . ?
C21 C22 C17 121.5(3) . . ?
C21 C22 H22 119.3 . . ?
C17 C22 H22 119.3 . . ?

loop_
_geom_bond_atom_site_label_1
_geom_bond_atom_site_label_2
_geom_bond_distance
_geom_bond_site_symmetry_2
_geom_bond_publ_flag
O1 C3 1.415(4) . ?
O1 C2 1.442(4) . ?
O2 C3 1.433(4) . ?
O2 C10 1.464(4) . ?
C1 C10 1.526(5) . ?
C1 C2 1.535(4) . ?
C1 H1A 0.9900 . ?
C1 H1B 0.9900 . ?
C2 H2A 0.9900 . ?
C2 H2B 0.9900 . ?
C3 C4 1.505(5) . ?
C3 H3 1.0000 . ?
C4 C5 1.373(5) . ?
C4 C9 1.385(5) . ?
C5 C6 1.402(5) . ?
C5 H5 0.9500 . ?
C6 C7 1.378(5) . ?
C6 H6 0.9500 . ?
C7 C8 1.404(5) . ?
C7 H7 0.9500 . ?
C8 C9 1.379(5) . ?
C8 H8 0.9500 . ?
C9 C10 1.530(5) . ?
C10 C11 1.512(4) . ?
C11 C16 1.382(4) . ?
C11 C12 1.387(5) . ?
C12 C13 1.382(4) . ?
C12 H12 0.9500 . ?
C13 C14 1.402(4) . ?
C13 H13 0.9500 . ?
C14 C15 1.391(4) . ?
C14 C17 1.495(5) . ?
C15 C16 1.391(5) . ?
C15 H15 0.9500 . ?
C16 H16 0.9500 . ?
C17 C18 1.394(4) . ?
C17 C22 1.396(5) . ?
C18 C19 1.385(5) . ?
C18 H18 0.9500 . ?
C19 C20 1.371(5) . ?
C19 H19 0.9500 . ?
C20 C21 1.378(5) . ?
C20 H20 0.9500 . ?
C21 C22 1.376(4) . ?
C21 H21 0.9500 . ?
C22 H22 0.9500 . ?

loop_
_geom_torsion_atom_site_label_1
_geom_torsion_atom_site_label_2
_geom_torsion_atom_site_label_3
_geom_torsion_atom_site_label_4
_geom_torsion
_geom_torsion_site_symmetry_1
_geom_torsion_site_symmetry_2
_geom_torsion_site_symmetry_3
_geom_torsion_site_symmetry_4
_geom_torsion_publ_flag
C3 O1 C2 C1 44.4(4) . . . . ?
C10 C1 C2 O1 -42.5(4) . . . . ?
C2 O1 C3 O2 -62.3(4) . . . . ?
C2 O1 C3 C4 51.0(4) . . . . ?
C10 O2 C3 O1 76.8(3) . . . . ?
C10 O2 C3 C4 -42.6(3) . . . . ?
O1 C3 C4 C5 83.3(5) . . . . ?
O2 C3 C4 C5 -159.4(4) . . . . ?
O1 C3 C4 C9 -90.6(3) . . . . ?
O2 C3 C4 C9 26.6(3) . . . . ?
C9 C4 C5 C6 -0.9(5) . . . . ?
C3 C4 C5 C6 -174.2(4) . . . . ?
C4 C5 C6 C7 0.6(5) . . . . ?
C5 C6 C7 C8 0.0(5) . . . . ?
C6 C7 C8 C9 -0.4(5) . . . . ?
C7 C8 C9 C4 0.1(5) . . . . ?
C7 C8 C9 C10 174.8(3) . . . . ?
C5 C4 C9 C8 0.6(5) . . . . ?
C3 C4 C9 C8 175.4(3) . . . . ?
C5 C4 C9 C10 -175.2(3) . . . . ?
C3 C4 C9 C10 -0.5(4) . . . . ?
C3 O2 C10 C11 162.9(3) . . . . ?
C3 O2 C10 C1 -72.0(3) . . . . ?
C3 O2 C10 C9 41.6(3) . . . . ?
C2 C1 C10 O2 56.4(4) . . . . ?
C2 C1 C10 C11 176.7(3) . . . . ?
C2 C1 C10 C9 -51.3(4) . . . . ?
C8 C9 C10 O2 159.6(3) . . . . ?
C4 C9 C10 O2 -25.1(3) . . . . ?
C8 C9 C10 C11 43.0(5) . . . . ?
C4 C9 C10 C11 -141.7(3) . . . . ?
C8 C9 C10 C1 -89.6(4) . . . . ?
C4 C9 C10 C1 85.7(3) . . . . ?
O2 C10 C11 C16 157.8(3) . . . . ?
C1 C10 C11 C16 39.2(5) . . . . ?
C9 C10 C11 C16 -90.1(4) . . . . ?
O2 C10 C11 C12 -23.8(4) . . . . ?
C1 C10 C11 C12 -142.4(3) . . . . ?
C9 C10 C11 C12 88.4(4) . . . . ?
C16 C11 C12 C13 0.2(5) . . . . ?
C10 C11 C12 C13 -178.2(3) . . . . ?
C11 C12 C13 C14 1.3(5) . . . . ?
C12 C13 C14 C15 -2.0(5) . . . . ?
C12 C13 C14 C17 178.2(3) . . . . ?
C13 C14 C15 C16 1.3(5) . . . . ?
C17 C14 C15 C16 -178.9(3) . . . . ?
C12 C11 C16 C15 -0.9(5) . . . . ?
C10 C11 C16 C15 177.6(3) . . . . ?
C14 C15 C16 C11 0.1(5) . . . . ?
C15 C14 C17 C18 -5.2(5) . . . . ?
C13 C14 C17 C18 174.6(3) . . . . ?
C15 C14 C17 C22 174.8(3) . . . . ?
C13 C14 C17 C22 -5.4(5) . . . . ?
C22 C17 C18 C19 -0.6(5) . . . . ?
C14 C17 C18 C19 179.4(3) . . . . ?
C17 C18 C19 C20 0.4(6) . . . . ?
C18 C19 C20 C21 -0.1(6) . . . . ?
C19 C20 C21 C22 0.0(6) . . . . ?
C20 C21 C22 C17 -0.2(6) . . . . ?
C18 C17 C22 C21 0.5(5) . . . . ?
C14 C17 C22 C21 -179.5(3) . . . . ?
